data_4062966
loop_
_publ_author_name
'Javier A. Cabeza'
'Ignacio del R\'io'
'V\'ictor Riera'
'Marta Su\'arez'
'Santiago Garc\'ia-Granda'

_publ_section_title
;
Reactivity of a Triruthenium Cluster Complex Containing a
mu3-eta3-C,N2 Ligand Derived from 2-Amino-7,8-benzoquinoline.
Coupling of This Ligand with C3 Fragments and Characterization
of mu3-Vinylidene and mu-Stannylene Derivatives
;
_journal_name_full Organometallics
_journal_paper_doi 10.1021/om049797j
_journal_year 2004
_chemical_formula_moiety 'C24 H12 N2 O8 Ru3, C H2 Cl2'
_chemical_formula_sum 'C25 H14 Cl2 N2 O8 Ru3'
_chemical_formula_weight 844.49
_space_group_IT_number 2
_space_group_name_Hall '-P 1'
_space_group_name_H-M_alt 'P -1'
_symmetry_cell_setting triclinic
_symmetry_space_group_name_Hall '-P 1'
_symmetry_space_group_name_H-M 'P -1'
_cell_angle_alpha 78.350(2)
_cell_angle_beta 85.847(2)
_cell_angle_gamma 85.284(3)
_cell_formula_units_Z 2
_cell_length_a 8.7066(3)
_cell_length_b 9.4704(3)
_cell_length_c 16.0495(5)
_cell_measurement_temperature 120(2)
_cell_volume 1289.60(7)
_diffrn_ambient_temperature 120(2)
_exptl_crystal_density_diffrn 2.175
_cod_database_code 4062966

loop_
_symmetry_equiv_pos_as_xyz
'x, y, z'
'-x, -y, -z'

loop_
_atom_site_label
_atom_site_type_symbol
_atom_site_fract_x
_atom_site_fract_y
_atom_site_fract_z
_atom_site_U_iso_or_equiv
_atom_site_adp_type
_atom_site_occupancy
_atom_site_symmetry_multiplicity
_atom_site_calc_flag
_atom_site_refinement_flags
_atom_site_disorder_assembly
_atom_site_disorder_group
C1 C 0.4475(4) -0.0007(4) 0.2252(2) 0.0145(7) Uani 1 1 d . . .
C2 C 0.5943(5) -0.0646(4) 0.2035(2) 0.0163(8) Uani 1 1 d . . .
H2 H 0.6451 -0.1347 0.2432 0.020 Uiso 1 1 calc R . .
C3 C 0.6592(5) -0.0220(4) 0.1241(3) 0.0196(8) Uani 1 1 d . . .
H3 H 0.7517 -0.0677 0.1074 0.024 Uiso 1 1 calc R . .
C4 C 0.5860(5) 0.0925(4) 0.0664(2) 0.0165(8) Uani 1 1 d . . .
C5 C 0.6537(5) 0.1419(4) -0.0171(3) 0.0185(8) Uani 1 1 d . . .
H5 H 0.7462 0.0969 -0.0343 0.022 Uiso 1 1 calc R . .
C6 C 0.5854(5) 0.2527(5) -0.0713(2) 0.0206(9) Uani 1 1 d . . .
H6 H 0.6261 0.2784 -0.1270 0.025 Uiso 1 1 calc R . .
C7 C 0.4498(5) 0.3313(4) -0.0432(2) 0.0181(8) Uani 1 1 d . . .
C8 C 0.3897(5) 0.4546(5) -0.0996(3) 0.0216(9) Uani 1 1 d . . .
H8 H 0.4318 0.4774 -0.1552 0.026 Uiso 1 1 calc R . .
C9 C 0.2704(5) 0.5402(5) -0.0729(3) 0.0212(8) Uani 1 1 d . . .
H9 H 0.2313 0.6217 -0.1098 0.025 Uiso 1 1 calc R . .
C10 C 0.2069(5) 0.5036(5) 0.0114(3) 0.0207(8) Uani 1 1 d . . .
H10 H 0.1264 0.5634 0.0292 0.025 Uiso 1 1 calc R . .
C11 C 0.2593(5) 0.3828(4) 0.0686(2) 0.0163(8) Uani 1 1 d . . .
C12 C 0.3807(5) 0.2895(4) 0.0406(2) 0.0172(8) Uani 1 1 d . . .
C13 C 0.4443(4) 0.1575(4) 0.0924(2) 0.0144(7) Uani 1 1 d . . .
C14 C 0.1945(4) -0.3004(4) 0.3711(3) 0.0187(8) Uani 1 1 d . . .
C15 C 0.0980(4) -0.0940(4) 0.2122(2) 0.0171(8) Uani 1 1 d . . .
C16 C -0.0626(5) -0.1244(4) 0.3635(2) 0.0166(8) Uani 1 1 d . . .
C17 C 0.1846(4) -0.0443(4) 0.4506(2) 0.0143(8) Uani 1 1 d . . .
C18 C 0.4174(5) 0.1546(4) 0.4402(3) 0.0180(8) Uani 1 1 d . . .
C19 C 0.1273(5) 0.2574(4) 0.4163(2) 0.0169(8) Uani 1 1 d . . .
C20 C 0.0568(5) 0.1483(4) 0.0917(3) 0.0163(8) Uani 1 1 d . . .
C21 C -0.0751(5) 0.1767(4) 0.2486(2) 0.0162(8) Uani 1 1 d . . .
C22 C 0.1735(4) 0.3627(4) 0.1537(2) 0.0155(8) Uani 1 1 d . . .
C23 C 0.2274(5) 0.3611(4) 0.2367(3) 0.0164(8) Uani 1 1 d . . .
C24 C 0.3702(5) 0.3229(4) 0.2747(2) 0.0173(8) Uani 1 1 d . . .
C80 C 0.7672(6) 0.5064(6) 0.3776(3) 0.0317(11) Uani 1 1 d . . .
N1 N 0.3802(4) -0.0352(4) 0.3071(2) 0.0147(6) Uani 1 1 d . . .
N2 N 0.3698(4) 0.0987(3) 0.16905(19) 0.0128(6) Uani 1 1 d . . .
O14 O 0.2195(4) -0.4216(3) 0.3946(2) 0.0319(7) Uani 1 1 d . . .
O15 O 0.0625(4) -0.1612(3) 0.16484(17) 0.0212(6) Uani 1 1 d . . .
O16 O -0.1914(3) -0.1442(3) 0.38086(18) 0.0212(6) Uani 1 1 d . . .
O17 O 0.1635(3) -0.0841(3) 0.52402(17) 0.0185(6) Uani 1 1 d . . .
O18 O 0.5010(4) 0.1738(3) 0.4880(2) 0.0270(7) Uani 1 1 d . . .
O19 O 0.0441(3) 0.3265(3) 0.45306(18) 0.0208(6) Uani 1 1 d . . .
O20 O 0.0121(4) 0.1509(3) 0.02674(19) 0.0242(7) Uani 1 1 d . . .
O21 O -0.1969(3) 0.2019(3) 0.27592(19) 0.0248(7) Uani 1 1 d . . .
Ru1 Ru 0.14809(3) -0.09879(3) 0.334169(17) 0.01252(13) Uani 1 1 d . . .
Ru2 Ru 0.26660(3) 0.13667(3) 0.363387(17) 0.01216(13) Uani 1 1 d . . .
Ru3 Ru 0.12498(3) 0.13936(3) 0.203502(17) 0.01214(13) Uani 1 1 d . . .
Cl1 Cl 0.85965(13) 0.57228(13) 0.27708(7) 0.0321(3) Uani 1 1 d . . .
Cl2 Cl 0.57310(13) 0.57572(13) 0.38274(9) 0.0371(3) Uani 1 1 d . . .
H1 H 0.443(6) -0.091(5) 0.336(3) 0.015(11) Uiso 1 1 d . . .
H22 H 0.080(6) 0.416(5) 0.144(3) 0.014(11) Uiso 1 1 d . . .
H23 H 0.151(5) 0.415(5) 0.268(3) 0.012(10) Uiso 1 1 d . . .
H24A H 0.454(6) 0.277(6) 0.247(3) 0.026(13) Uiso 1 1 d . . .
H24B H 0.390(5) 0.387(5) 0.305(3) 0.006(10) Uiso 1 1 d . . .
H80A H 0.811(7) 0.523(6) 0.420(4) 0.036(16) Uiso 1 1 d . . .
H80B H 0.760(8) 0.415(8) 0.381(4) 0.05(2) Uiso 1 1 d . . .

loop_
_atom_site_aniso_label
_atom_site_aniso_U_11
_atom_site_aniso_U_22
_atom_site_aniso_U_33
_atom_site_aniso_U_23
_atom_site_aniso_U_13
_atom_site_aniso_U_12
C1 0.0170(19) 0.0150(18) 0.0137(17) -0.0061(14) -0.0039(14) -0.0029(15)
C2 0.0159(19) 0.0167(19) 0.0168(19) -0.0045(15) -0.0021(15) -0.0007(15)
C3 0.017(2) 0.023(2) 0.021(2) -0.0080(16) -0.0023(16) -0.0004(16)
C4 0.018(2) 0.018(2) 0.0160(18) -0.0081(15) 0.0003(15) -0.0039(16)
C5 0.017(2) 0.021(2) 0.020(2) -0.0113(16) 0.0043(15) -0.0065(16)
C6 0.022(2) 0.028(2) 0.0138(18) -0.0052(16) 0.0020(15) -0.0099(17)
C7 0.020(2) 0.020(2) 0.0159(19) -0.0027(15) -0.0039(15) -0.0074(16)
C8 0.024(2) 0.025(2) 0.0154(18) -0.0006(16) -0.0001(16) -0.0138(17)
C9 0.025(2) 0.021(2) 0.0172(19) 0.0017(16) -0.0064(16) -0.0054(17)
C10 0.019(2) 0.020(2) 0.022(2) -0.0001(16) -0.0043(16) -0.0022(16)
C11 0.0175(19) 0.0147(19) 0.0164(19) -0.0007(15) -0.0030(15) -0.0033(15)
C12 0.0165(19) 0.021(2) 0.0146(18) -0.0020(15) -0.0024(15) -0.0055(16)
C13 0.0133(18) 0.0162(19) 0.0158(18) -0.0076(15) -0.0020(14) -0.0027(15)
C14 0.0128(19) 0.021(2) 0.023(2) -0.0048(16) 0.0013(15) -0.0044(16)
C15 0.0110(18) 0.022(2) 0.0173(19) -0.0018(16) 0.0024(15) 0.0003(15)
C16 0.025(2) 0.0143(19) 0.0114(17) -0.0035(14) -0.0038(15) -0.0009(16)
C17 0.0130(18) 0.0153(19) 0.0157(19) -0.0053(15) -0.0028(14) -0.0007(15)
C18 0.0158(19) 0.016(2) 0.022(2) -0.0059(16) 0.0019(16) 0.0016(15)
C19 0.020(2) 0.0132(19) 0.0165(18) 0.0023(15) -0.0050(16) -0.0062(16)
C20 0.0139(19) 0.0156(19) 0.018(2) -0.0013(15) -0.0017(15) 0.0020(15)
C21 0.022(2) 0.0137(18) 0.0135(17) -0.0024(14) -0.0054(15) 0.0004(15)
C22 0.0117(19) 0.0128(19) 0.021(2) -0.0010(15) -0.0011(15) 0.0009(15)
C23 0.024(2) 0.0071(18) 0.0162(19) 0.0003(14) 0.0016(16) -0.0009(16)
C24 0.025(2) 0.0154(19) 0.0116(18) -0.0029(15) -0.0002(16) -0.0032(16)
C80 0.030(3) 0.033(3) 0.032(3) -0.006(2) -0.007(2) 0.006(2)
N1 0.0163(16) 0.0124(16) 0.0143(15) -0.0011(12) -0.0014(13) 0.0020(13)
N2 0.0129(16) 0.0159(17) 0.0101(15) -0.0045(12) 0.0014(12) -0.0004(13)
O14 0.0285(17) 0.0176(17) 0.046(2) 0.0000(14) 0.0025(14) 0.0022(13)
O15 0.0290(16) 0.0210(15) 0.0155(14) -0.0069(12) -0.0008(12) -0.0061(12)
O16 0.0159(15) 0.0274(16) 0.0221(14) -0.0083(12) 0.0015(11) -0.0055(12)
O17 0.0208(15) 0.0190(14) 0.0156(14) -0.0029(11) 0.0015(11) -0.0042(11)
O18 0.0235(16) 0.0301(17) 0.0310(17) -0.0114(13) -0.0131(13) 0.0013(13)
O19 0.0229(15) 0.0172(14) 0.0220(14) -0.0068(11) 0.0049(12) 0.0024(12)
O20 0.0272(16) 0.0280(17) 0.0193(15) -0.0057(12) -0.0082(13) -0.0042(13)
O21 0.0167(15) 0.0268(16) 0.0278(16) -0.0015(13) 0.0023(12) 0.0049(12)
Ru1 0.0137(2) 0.0123(2) 0.0116(2) -0.00227(13) -0.00032(13) -0.00126(13)
Ru2 0.0128(2) 0.0128(2) 0.01107(19) -0.00262(13) -0.00086(13) -0.00074(13)
Ru3 0.0117(2) 0.0136(2) 0.01083(19) -0.00192(13) -0.00094(13) 0.00001(13)
Cl1 0.0305(6) 0.0345(6) 0.0318(6) -0.0118(5) 0.0019(4) 0.0043(5)
Cl2 0.0228(6) 0.0352(6) 0.0557(8) -0.0163(6) 0.0037(5) -0.0030(5)

loop_
_geom_bond_atom_site_label_1
_geom_bond_atom_site_label_2
_geom_bond_distance
_geom_bond_site_symmetry_2
_geom_bond_publ_flag
C1 N2 1.340(5) . ?
C1 N1 1.387(5) . ?
C1 C2 1.420(6) . ?
C2 C3 1.354(6) . ?
C2 H2 0.9300 . ?
C3 C4 1.416(6) . ?
C3 H3 0.9300 . ?
C4 C13 1.407(5) . ?
C4 C5 1.429(5) . ?
C5 C6 1.347(6) . ?
C5 H5 0.9300 . ?
C6 C7 1.437(6) . ?
C6 H6 0.9300 . ?
C7 C8 1.413(6) . ?
C7 C12 1.427(5) . ?
C8 C9 1.363(7) . ?
C8 H8 0.9300 . ?
C9 C10 1.410(6) . ?
C9 H9 0.9300 . ?
C10 C11 1.383(6) . ?
C10 H10 0.9300 . ?
C11 C12 1.428(6) . ?
C11 C22 1.493(5) . ?
C12 C13 1.447(5) . ?
C13 N2 1.383(5) . ?
C14 O14 1.142(5) . ?
C14 Ru1 1.900(4) . ?
C15 O15 1.158(5) . ?
C15 Ru1 2.026(4) . ?
C15 Ru3 2.217(4) . ?
C16 O16 1.157(5) . ?
C16 Ru1 1.883(4) . ?
C17 O17 1.169(5) . ?
C17 Ru1 2.088(4) . ?
C17 Ru2 2.120(4) . ?
C18 O18 1.144(5) . ?
C18 Ru2 1.905(4) . ?
C19 O19 1.148(5) . ?
C19 Ru2 1.875(4) . ?
C20 O20 1.134(5) . ?
C20 Ru3 1.914(4) . ?
C21 O21 1.143(5) . ?
C21 Ru3 1.872(4) . ?
C22 C23 1.440(6) . ?
C22 Ru3 2.170(4) . ?
C22 H22 0.93(5) . ?
C23 C24 1.413(6) . ?
C23 Ru3 2.513(4) . ?
C23 H23 0.98(5) . ?
C24 Ru2 2.239(4) . ?
C24 H24A 0.95(6) . ?
C24 H24B 0.89(5) . ?
C80 Cl2 1.765(5) . ?
C80 Cl1 1.769(5) . ?
C80 H80A 0.85(6) . ?
C80 H80B 0.87(7) . ?
N1 Ru1 2.145(3) . ?
N1 Ru2 2.155(3) . ?
N1 H1 0.82(5) . ?
N2 Ru3 2.186(3) . ?
Ru1 Ru2 2.6698(4) . ?
Ru1 Ru3 2.7571(4) . ?
Ru2 Ru3 2.9210(4) . ?
